data_7106740
loop_
_publ_author_name
'Jian-Bin Lin'
'Rui-Biao Lin'
'Xiao-Ning Cheng'
'Jie-Peng Zhang'
'Xiao-Ming Chen'

_publ_section_title
;
 Solvent/Additive-Free Synthesis of Porous/Zeolitic Metal Azolate
 Frameworks from Metal Oxide/Hydroxide
;
_journal_name_full Chem.Commun.
_journal_page_first 9185
_journal_paper_doi 10.1039/c1cc12763b
_journal_volume 47
_journal_year 2011
_chemical_formula_sum 'C26 H28 Mg N10 O4'
_chemical_formula_weight 568.89
_chemical_name_systematic
;
?
;
_space_group_IT_number 14
_symmetry_cell_setting monoclinic
_symmetry_space_group_name_Hall '-P 2ybc'
_symmetry_space_group_name_H-M 'P 1 21/c 1'
_atom_sites_solution_hydrogens geom
_atom_sites_solution_primary direct
_atom_sites_solution_secondary difmap
_audit_creation_method SHELXL-97
_cell_angle_alpha 90.00
_cell_angle_beta 92.9390(10)
_cell_angle_gamma 90.00
_cell_formula_units_Z 4
_cell_length_a 7.9467(5)
_cell_length_b 11.6001(8)
_cell_length_c 29.750(2)
_cell_measurement_reflns_used 2037
_cell_measurement_temperature 123(2)
_cell_measurement_theta_max 42.940
_cell_measurement_theta_min 4.455
_cell_volume 2738.8(3)
_computing_cell_refinement 'SAINT+ Ver. 6.22, Bruker AXS Inc., 2001.'
_computing_data_collection 'SMART Bruker AXS Inc., 1998.'
_computing_data_reduction 'SAINT+ Ver. 6.22, Bruker AXS Inc., 2001.'
_computing_molecular_graphics 'SHELXTL Ver. 6.12, (Sheldrick, 2000)'
_computing_publication_material 'SHELXTL Ver. 6.12, (Sheldrick, 2000)'
_computing_structure_refinement 'SHELXTL Ver. 6.12, (Sheldrick, 2000)'
_computing_structure_solution 'SHELXTL Ver. 6.12, (Sheldrick, 2000)'
_diffrn_ambient_temperature 123(2)
_diffrn_measured_fraction_theta_full 0.997
_diffrn_measured_fraction_theta_max 0.997
_diffrn_measurement_device_type 'Bruker Apex CCd'
_diffrn_measurement_method '\w scan'
_diffrn_radiation_monochromator graphite
_diffrn_radiation_source 'fine-focus sealed tube'
_diffrn_radiation_type MoK\a
_diffrn_radiation_wavelength 0.71073
_diffrn_reflns_av_R_equivalents 0.0517
_diffrn_reflns_av_sigmaI/netI 0.0666
_diffrn_reflns_limit_h_max 9
_diffrn_reflns_limit_h_min -8
_diffrn_reflns_limit_k_max 14
_diffrn_reflns_limit_k_min -9
_diffrn_reflns_limit_l_max 36
_diffrn_reflns_limit_l_min -36
_diffrn_reflns_number 15692
_diffrn_reflns_theta_full 26.00
_diffrn_reflns_theta_max 26.00
_diffrn_reflns_theta_min 1.37
_exptl_absorpt_coefficient_mu 0.118
_exptl_absorpt_correction_T_max 0.9930
_exptl_absorpt_correction_T_min 0.9655
_exptl_absorpt_correction_type multi-scan
_exptl_absorpt_process_details SADABS
_exptl_crystal_colour colorless
_exptl_crystal_density_diffrn 1.380
_exptl_crystal_density_method 'not measured'
_exptl_crystal_description needle
_exptl_crystal_F_000 1192
_exptl_crystal_size_max 0.30
_exptl_crystal_size_mid 0.10
_exptl_crystal_size_min 0.06
_refine_diff_density_max 0.567
_refine_diff_density_min -0.518
_refine_diff_density_rms 0.080
_refine_ls_extinction_method none
_refine_ls_goodness_of_fit_ref 1.002
_refine_ls_hydrogen_treatment constr
_refine_ls_matrix_type full
_refine_ls_number_parameters 371
_refine_ls_number_reflns 5373
_refine_ls_number_restraints 0
_refine_ls_restrained_S_all 1.002
_refine_ls_R_factor_all 0.1010
_refine_ls_R_factor_gt 0.0633
_refine_ls_shift/su_max 0.000
_refine_ls_shift/su_mean 0.000
_refine_ls_structure_factor_coef Fsqd
_refine_ls_weighting_details 'calc w=1/[\s^2^(Fo^2^)+(0.1152P)^2^+0.4195P] where P=(Fo^2^+2Fc^2^)/3'
_refine_ls_weighting_scheme calc
_refine_ls_wR_factor_gt 0.1619
_refine_ls_wR_factor_ref 0.1958
_reflns_number_gt 3566
_reflns_number_total 5373
_reflns_threshold_expression >2sigma(I)
_cod_data_source_file c1cc12763b.txt
_cod_data_source_block compound_Mg(mdpt)2(H2O)2
_cod_original_sg_symbol_H-M P2(1)/c
_cod_database_code 7106740

loop_
_symmetry_equiv_pos_as_xyz
'x, y, z'
'-x, y+1/2, -z+1/2'
'-x, -y, -z'
'x, -y-1/2, z-1/2'

loop_
_atom_site_label
_atom_site_type_symbol
_atom_site_fract_x
_atom_site_fract_y
_atom_site_fract_z
_atom_site_U_iso_or_equiv
_atom_site_adp_type
_atom_site_occupancy
_atom_site_symmetry_multiplicity
_atom_site_calc_flag
_atom_site_refinement_flags
_atom_site_disorder_assembly
_atom_site_disorder_group
Mg1 Mg 0.41953(12) 0.75806(9) 0.10955(3) 0.0215(3) Uani 1 1 d . . .
N1 N 0.5512(3) 0.8410(2) 0.05266(8) 0.0229(6) Uani 1 1 d . . .
N2 N 0.2497(3) 0.7448(2) 0.05202(8) 0.0237(6) Uani 1 1 d . . .
N3 N 0.0939(3) 0.6979(2) 0.04269(8) 0.0253(6) Uani 1 1 d . . .
N4 N 0.2039(3) 0.7461(2) -0.02303(8) 0.0245(6) Uani 1 1 d . . .
N5 N -0.3470(4) 0.5535(3) -0.07659(11) 0.0386(8) Uani 1 1 d . . .
N6 N 0.2835(3) 0.9127(2) 0.13533(8) 0.0220(6) Uani 1 1 d . . .
N7 N 0.5905(3) 0.8394(2) 0.15654(8) 0.0225(6) Uani 1 1 d . . .
N8 N 0.7493(3) 0.8146(2) 0.17364(8) 0.0226(6) Uani 1 1 d . . .
N9 N 0.6497(3) 0.9666(2) 0.21156(8) 0.0236(6) Uani 1 1 d . . .
N10 N 1.2454(4) 0.9023(3) 0.28505(10) 0.0390(8) Uani 1 1 d . . .
C1 C 0.7040(4) 0.8890(3) 0.05627(11) 0.0282(8) Uani 1 1 d . . .
H1A H 0.7569 0.8984 0.0854 0.034 Uiso 1 1 calc R . .
C2 C 0.7880(4) 0.9254(3) 0.01956(12) 0.0343(8) Uani 1 1 d . . .
H2A H 0.8958 0.9606 0.0233 0.041 Uiso 1 1 calc R . .
C3 C 0.7126(4) 0.9096(3) -0.02272(12) 0.0340(8) Uani 1 1 d . . .
H3A H 0.7691 0.9343 -0.0484 0.041 Uiso 1 1 calc R . .
C4 C 0.5550(4) 0.8583(3) -0.02831(11) 0.0277(8) Uani 1 1 d . . .
C5 C 0.4776(4) 0.8262(3) 0.01087(10) 0.0225(7) Uani 1 1 d . . .
C6 C 0.3102(4) 0.7724(3) 0.01206(10) 0.0229(7) Uani 1 1 d . . .
C7 C 0.0732(4) 0.7004(3) -0.00230(11) 0.0245(7) Uani 1 1 d . . .
C8 C -0.0740(4) 0.6515(3) -0.02714(11) 0.0260(7) Uani 1 1 d . . .
C9 C -0.0941(5) 0.6641(3) -0.07369(11) 0.0352(9) Uani 1 1 d . . .
H9A H -0.0141 0.7066 -0.0896 0.042 Uiso 1 1 calc R . .
C10 C -0.2302(5) 0.6146(3) -0.09633(12) 0.0371(9) Uani 1 1 d . . .
H10A H -0.2417 0.6246 -0.1280 0.045 Uiso 1 1 calc R . .
C11 C -0.3206(5) 0.5362(4) -0.03229(14) 0.0494(11) Uani 1 1 d . . .
H11A H -0.3959 0.4866 -0.0178 0.059 Uiso 1 1 calc R . .
C12 C -0.1904(5) 0.5860(4) -0.00623(12) 0.0417(10) Uani 1 1 d . . .
H12A H -0.1821 0.5749 0.0254 0.050 Uiso 1 1 calc R . .
C13 C 0.4759(4) 0.8394(3) -0.07495(11) 0.0339(8) Uani 1 1 d . . .
H13A H 0.3657 0.8026 -0.0727 0.051 Uiso 1 1 calc R . .
H13B H 0.5490 0.7896 -0.0921 0.051 Uiso 1 1 calc R . .
H13C H 0.4618 0.9138 -0.0903 0.051 Uiso 1 1 calc R . .
C14 C 0.1274(4) 0.9442(3) 0.12134(10) 0.0239(7) Uani 1 1 d . . .
H14A H 0.0681 0.8983 0.0993 0.029 Uiso 1 1 calc R . .
C15 C 0.0494(4) 1.0403(3) 0.13748(11) 0.0268(7) Uani 1 1 d . . .
H15A H -0.0622 1.0597 0.1272 0.032 Uiso 1 1 calc R . .
C16 C 0.1369(4) 1.1084(3) 0.16912(11) 0.0297(8) Uani 1 1 d . . .
H16A H 0.0855 1.1759 0.1803 0.036 Uiso 1 1 calc R . .
C17 C 0.2989(4) 1.0788(3) 0.18455(10) 0.0253(7) Uani 1 1 d . . .
C18 C 0.3671(4) 0.9774(3) 0.16732(10) 0.0219(7) Uani 1 1 d . . .
C19 C 0.5363(4) 0.9302(3) 0.17950(10) 0.0194(7) Uani 1 1 d . . .
C20 C 0.7784(4) 0.8923(3) 0.20639(10) 0.0220(7) Uani 1 1 d . . .
C21 C 0.9379(4) 0.8957(3) 0.23388(10) 0.0238(7) Uani 1 1 d . . .
C22 C 0.9697(4) 0.9791(3) 0.26653(12) 0.0351(9) Uani 1 1 d . . .
H22A H 0.8874 1.0360 0.2721 0.042 Uiso 1 1 calc R . .
C23 C 1.1226(4) 0.9785(4) 0.29084(13) 0.0436(10) Uani 1 1 d . . .
H23A H 1.1415 1.0362 0.3132 0.052 Uiso 1 1 calc R . .
C24 C 1.2130(4) 0.8228(3) 0.25334(12) 0.0343(9) Uani 1 1 d . . .
H24A H 1.2983 0.7677 0.2481 0.041 Uiso 1 1 calc R . .
C25 C 1.0639(4) 0.8150(3) 0.22758(11) 0.0285(8) Uani 1 1 d . . .
H25A H 1.0477 0.7555 0.2059 0.034 Uiso 1 1 calc R . .
C26 C 0.3934(4) 1.1564(3) 0.21766(12) 0.0340(8) Uani 1 1 d . . .
H26A H 0.5048 1.1235 0.2253 0.051 Uiso 1 1 calc R . .
H26B H 0.3304 1.1633 0.2450 0.051 Uiso 1 1 calc R . .
H26C H 0.4064 1.2328 0.2042 0.051 Uiso 1 1 calc R . .
O1W O 0.2781(3) 0.65809(19) 0.15110(7) 0.0253(5) Uani 1 1 d . . .
H1WA H 0.3326 0.6005 0.1619 0.038 Uiso 1 1 d R . .
H1WB H 0.1738 0.6433 0.1466 0.038 Uiso 1 1 d R . .
O2W O 0.5675(3) 0.61515(19) 0.10187(7) 0.0294(6) Uani 1 1 d . . .
H2WA H 0.6745 0.6145 0.1045 0.044 Uiso 1 1 d R . .
H2WB H 0.5144 0.5521 0.0977 0.044 Uiso 1 1 d R . .
O3W O -0.0741(3) 0.6480(2) 0.12052(7) 0.0284(5) Uani 1 1 d . . .
H3WA H -0.0340 0.6683 0.0958 0.058(14) Uiso 1 1 d R . .
H3WB H -0.1060 0.7088 0.1335 0.087 Uiso 1 1 d R . .
O4W O 0.4165(3) 0.4729(2) 0.19377(7) 0.0299(6) Uani 1 1 d . . .
H4WA H 0.5207 0.4574 0.1926 0.045 Uiso 1 1 d R . .
H4WB H 0.3992 0.4996 0.2198 0.045 Uiso 1 1 d R . .

loop_
_atom_site_aniso_label
_atom_site_aniso_U_11
_atom_site_aniso_U_22
_atom_site_aniso_U_33
_atom_site_aniso_U_23
_atom_site_aniso_U_13
_atom_site_aniso_U_12
Mg1 0.0181(6) 0.0266(6) 0.0196(5) -0.0017(4) -0.0019(4) -0.0020(4)
N1 0.0178(14) 0.0269(15) 0.0236(14) 0.0018(11) -0.0024(11) -0.0010(11)
N2 0.0221(14) 0.0274(15) 0.0214(14) -0.0008(11) -0.0016(11) -0.0035(12)
N3 0.0182(14) 0.0349(16) 0.0224(14) -0.0007(12) -0.0029(11) -0.0045(12)
N4 0.0246(15) 0.0287(15) 0.0198(13) 0.0003(11) -0.0030(11) -0.0016(12)
N5 0.0294(17) 0.0433(19) 0.0421(18) -0.0143(15) -0.0092(14) -0.0064(14)
N6 0.0192(14) 0.0267(15) 0.0198(13) 0.0031(11) -0.0011(10) -0.0031(11)
N7 0.0179(14) 0.0263(15) 0.0227(13) -0.0001(11) -0.0034(10) -0.0007(11)
N8 0.0155(13) 0.0299(15) 0.0219(13) 0.0000(11) -0.0026(10) -0.0006(11)
N9 0.0187(14) 0.0287(15) 0.0231(13) -0.0017(12) -0.0018(11) 0.0005(11)
N10 0.0210(16) 0.063(2) 0.0322(16) -0.0068(16) -0.0060(12) 0.0029(15)
C1 0.0220(17) 0.0334(19) 0.0287(17) 0.0029(15) -0.0042(14) -0.0018(15)
C2 0.0233(18) 0.040(2) 0.039(2) 0.0078(17) 0.0009(15) -0.0070(16)
C3 0.0283(19) 0.041(2) 0.0337(19) 0.0111(17) 0.0077(15) -0.0034(16)
C4 0.0283(19) 0.0287(18) 0.0263(17) 0.0065(14) 0.0029(14) 0.0014(15)
C5 0.0230(17) 0.0232(17) 0.0210(16) 0.0021(13) -0.0023(13) 0.0039(13)
C6 0.0222(17) 0.0273(18) 0.0191(15) 0.0017(13) -0.0008(12) 0.0028(13)
C7 0.0224(17) 0.0264(17) 0.0243(16) 0.0002(14) -0.0022(13) -0.0012(14)
C8 0.0268(18) 0.0259(18) 0.0247(16) -0.0038(14) -0.0037(13) 0.0019(14)
C9 0.038(2) 0.038(2) 0.0284(18) 0.0032(16) -0.0089(15) -0.0091(17)
C10 0.042(2) 0.036(2) 0.0320(19) -0.0017(16) -0.0102(17) -0.0038(17)
C11 0.036(2) 0.067(3) 0.046(2) -0.015(2) 0.0075(18) -0.018(2)
C12 0.035(2) 0.060(3) 0.0298(19) -0.0076(18) 0.0002(16) -0.0185(19)
C13 0.034(2) 0.045(2) 0.0235(17) 0.0066(16) 0.0035(15) -0.0020(17)
C14 0.0213(17) 0.0298(18) 0.0201(16) 0.0036(13) -0.0041(13) -0.0027(14)
C15 0.0186(16) 0.0305(19) 0.0309(18) 0.0042(15) -0.0016(14) 0.0009(14)
C16 0.0296(19) 0.0283(19) 0.0312(18) -0.0011(15) -0.0002(15) 0.0059(15)
C17 0.0228(17) 0.0283(18) 0.0246(16) 0.0014(14) -0.0018(13) -0.0035(14)
C18 0.0211(17) 0.0255(17) 0.0190(15) 0.0019(13) -0.0005(12) -0.0030(13)
C19 0.0189(16) 0.0205(16) 0.0185(15) 0.0016(12) -0.0013(12) -0.0020(13)
C20 0.0197(16) 0.0258(17) 0.0203(15) 0.0002(13) 0.0000(12) -0.0008(13)
C21 0.0200(16) 0.0293(18) 0.0219(16) -0.0004(13) -0.0021(13) -0.0020(14)
C22 0.0214(18) 0.049(2) 0.0342(19) -0.0162(17) -0.0015(15) -0.0002(16)
C23 0.0227(19) 0.068(3) 0.039(2) -0.026(2) -0.0066(16) 0.0004(18)
C24 0.0264(19) 0.042(2) 0.0338(19) -0.0034(16) -0.0075(15) 0.0077(16)
C25 0.0274(18) 0.0310(19) 0.0264(17) -0.0016(14) -0.0045(14) 0.0014(15)
C26 0.0291(19) 0.033(2) 0.039(2) -0.0092(16) -0.0056(16) 0.0057(16)
O1W 0.0193(12) 0.0299(13) 0.0263(12) 0.0032(10) -0.0019(9) 0.0019(9)
O2W 0.0200(12) 0.0306(13) 0.0373(13) -0.0059(10) -0.0013(10) -0.0039(10)
O3W 0.0278(13) 0.0322(13) 0.0254(12) 0.0022(10) 0.0029(10) 0.0002(10)
O4W 0.0236(13) 0.0407(14) 0.0249(12) 0.0032(10) -0.0029(10) 0.0024(10)

loop_
_atom_type_symbol
_atom_type_description
_atom_type_scat_dispersion_real
_atom_type_scat_dispersion_imag
_atom_type_scat_source
C C 0.0033 0.0016 'International Tables Vol C Tables 4.2.6.8 and 6.1.1.4'
H H 0.0000 0.0000 'International Tables Vol C Tables 4.2.6.8 and 6.1.1.4'
N N 0.0061 0.0033 'International Tables Vol C Tables 4.2.6.8 and 6.1.1.4'
O O 0.0106 0.0060 'International Tables Vol C Tables 4.2.6.8 and 6.1.1.4'
Mg Mg 0.0486 0.0363 'International Tables Vol C Tables 4.2.6.8 and 6.1.1.4'

loop_
_geom_angle_atom_site_label_1
_geom_angle_atom_site_label_2
_geom_angle_atom_site_label_3
_geom_angle
_geom_angle_site_symmetry_1
_geom_angle_site_symmetry_3
_geom_angle_publ_flag
O2W Mg1 O1W 86.88(9) . . ?
O2W Mg1 N7 94.66(10) . . ?
O1W Mg1 N7 101.82(10) . . ?
O2W Mg1 N2 101.26(10) . . ?
O1W Mg1 N2 95.65(10) . . ?
N7 Mg1 N2 156.94(11) . . ?
O2W Mg1 N6 166.03(10) . . ?
O1W Mg1 N6 87.59(9) . . ?
N7 Mg1 N6 73.95(10) . . ?
N2 Mg1 N6 92.05(10) . . ?
O2W Mg1 N1 88.30(10) . . ?
O1W Mg1 N1 167.62(10) . . ?
N7 Mg1 N1 89.93(10) . . ?
N2 Mg1 N1 74.13(10) . . ?
N6 Mg1 N1 99.54(10) . . ?
C1 N1 C5 118.3(3) . . ?
C1 N1 Mg1 125.0(2) . . ?
C5 N1 Mg1 116.1(2) . . ?
C6 N2 N3 106.1(2) . . ?
C6 N2 Mg1 116.9(2) . . ?
N3 N2 Mg1 136.2(2) . . ?
C7 N3 N2 104.9(2) . . ?
C6 N4 C7 101.7(3) . . ?
C10 N5 C11 115.9(3) . . ?
C14 N6 C18 118.6(3) . . ?
C14 N6 Mg1 124.5(2) . . ?
C18 N6 Mg1 116.9(2) . . ?
C19 N7 N8 106.9(2) . . ?
C19 N7 Mg1 118.30(19) . . ?
N8 N7 Mg1 134.4(2) . . ?
C20 N8 N7 104.6(2) . . ?
C19 N9 C20 101.7(3) . . ?
C24 N10 C23 115.6(3) . . ?
N1 C1 C2 122.7(3) . . ?
C1 C2 C3 118.6(3) . . ?
C2 C3 C4 120.9(3) . . ?
C3 C4 C5 116.6(3) . . ?
C3 C4 C13 120.2(3) . . ?
C5 C4 C13 123.2(3) . . ?
N1 C5 C4 122.9(3) . . ?
N1 C5 C6 112.3(3) . . ?
C4 C5 C6 124.8(3) . . ?
N4 C6 N2 113.2(3) . . ?
N4 C6 C5 127.6(3) . . ?
N2 C6 C5 119.2(3) . . ?
N3 C7 N4 114.1(3) . . ?
N3 C7 C8 123.3(3) . . ?
N4 C7 C8 122.5(3) . . ?
C12 C8 C9 117.6(3) . . ?
C12 C8 C7 121.7(3) . . ?
C9 C8 C7 120.6(3) . . ?
C10 C9 C8 119.5(4) . . ?
N5 C10 C9 123.9(3) . . ?
N5 C11 C12 124.2(4) . . ?
C8 C12 C11 118.6(3) . . ?
N6 C14 C15 122.7(3) . . ?
C14 C15 C16 118.7(3) . . ?
C15 C16 C17 120.4(3) . . ?
C16 C17 C18 117.2(3) . . ?
C16 C17 C26 119.4(3) . . ?
C18 C17 C26 123.4(3) . . ?
N6 C18 C17 122.3(3) . . ?
N6 C18 C19 111.9(3) . . ?
C17 C18 C19 125.7(3) . . ?
N7 C19 N9 112.7(3) . . ?
N7 C19 C18 118.6(3) . . ?
N9 C19 C18 128.7(3) . . ?
N8 C20 N9 114.1(3) . . ?
N8 C20 C21 122.3(3) . . ?
N9 C20 C21 123.6(3) . . ?
C22 C21 C25 117.3(3) . . ?
C22 C21 C20 121.9(3) . . ?
C25 C21 C20 120.8(3) . . ?
C23 C22 C21 119.2(3) . . ?
N10 C23 C22 124.4(3) . . ?
N10 C24 C25 124.5(3) . . ?
C24 C25 C21 119.0(3) . . ?

loop_
_geom_bond_atom_site_label_1
_geom_bond_atom_site_label_2
_geom_bond_distance
_geom_bond_site_symmetry_2
_geom_bond_publ_flag
Mg1 O2W 2.052(2) . ?
Mg1 O1W 2.068(2) . ?
Mg1 N7 2.120(3) . ?
Mg1 N2 2.130(3) . ?
Mg1 N6 2.249(3) . ?
Mg1 N1 2.251(3) . ?
N1 C1 1.335(4) . ?
N1 C5 1.357(4) . ?
N2 C6 1.344(4) . ?
N2 N3 1.368(3) . ?
N3 C7 1.341(4) . ?
N4 C6 1.344(4) . ?
N4 C7 1.344(4) . ?
N5 C10 1.328(5) . ?
N5 C11 1.339(5) . ?
N6 C14 1.339(4) . ?
N6 C18 1.358(4) . ?
N7 C19 1.339(4) . ?
N7 N8 1.367(3) . ?
N8 C20 1.338(4) . ?
N9 C19 1.347(4) . ?
N9 C20 1.353(4) . ?
N10 C24 1.335(5) . ?
N10 C23 1.335(5) . ?
C1 C2 1.375(5) . ?
C2 C3 1.377(5) . ?
C3 C4 1.389(5) . ?
C4 C5 1.396(4) . ?
C4 C13 1.510(4) . ?
C5 C6 1.471(4) . ?
C7 C8 1.465(4) . ?
C8 C12 1.371(5) . ?
C8 C9 1.393(5) . ?
C9 C10 1.370(5) . ?
C11 C12 1.386(5) . ?
C14 C15 1.373(5) . ?
C15 C16 1.388(5) . ?
C16 C17 1.388(4) . ?
C17 C18 1.403(5) . ?
C17 C26 1.506(4) . ?
C18 C19 1.479(4) . ?
C20 C21 1.473(4) . ?
C21 C22 1.385(5) . ?
C21 C25 1.390(5) . ?
C22 C23 1.382(5) . ?
C24 C25 1.380(4) . ?
